data_7030950
loop_
_publ_author_name
'Li, Yuan-Pu'
'Chai, Ying'
'Yang, Guo-Ping'
'Miao, Hui-Hui'
'Cui, Lin'
'Wang, Yao-Yu'
'Shi, Qi-Zhen'

_publ_section_title
;
 Metal ions and solvents ratio co-regulate four new magnetic coordination
 polymers based upon an unsymmetric tricarboxylate acid ligand.
;
_journal_issue 28
_journal_name_full 'Dalton transactions (Cambridge, England : 2003)'
_journal_page_first 10947
_journal_page_last 10955
_journal_paper_doi 10.1039/c4dt00995a
_journal_volume 43
_journal_year 2014
_chemical_formula_sum 'C78 H74 N16 Ni3 O34'
_chemical_formula_weight 1955.66
_chemical_name_systematic
; 
 ? 
;
_space_group_IT_number 14
_symmetry_cell_setting monoclinic
_symmetry_space_group_name_Hall '-P 2ybc'
_symmetry_space_group_name_H-M 'P 1 21/c 1'
_atom_sites_solution_hydrogens geom
_atom_sites_solution_primary direct
_atom_sites_solution_secondary difmap
_audit_creation_method SHELXL-97
_cell_angle_alpha 90.00
_cell_angle_beta 99.745(4)
_cell_angle_gamma 90.00
_cell_formula_units_Z 2
_cell_length_a 13.683(2)
_cell_length_b 23.839(4)
_cell_length_c 14.576(2)
_cell_measurement_temperature 296(2)
_cell_volume 4685.9(12)
_computing_structure_refinement 'SHELXL-97 (Sheldrick, 2008)'
_computing_structure_solution 'SHELXS-97 (Sheldrick, 2008)'
_diffrn_ambient_temperature 296(2)
_diffrn_measured_fraction_theta_full 0.999
_diffrn_measured_fraction_theta_max 0.999
_diffrn_radiation_monochromator graphite
_diffrn_radiation_source 'fine-focus sealed tube'
_diffrn_radiation_type MoK\a
_diffrn_radiation_wavelength 0.71073
_diffrn_reflns_av_R_equivalents 0.1409
_diffrn_reflns_av_sigmaI/netI 0.1812
_diffrn_reflns_limit_h_max 16
_diffrn_reflns_limit_h_min -14
_diffrn_reflns_limit_k_max 28
_diffrn_reflns_limit_k_min -27
_diffrn_reflns_limit_l_max 17
_diffrn_reflns_limit_l_min -14
_diffrn_reflns_number 23742
_diffrn_reflns_theta_full 25.10
_diffrn_reflns_theta_max 25.10
_diffrn_reflns_theta_min 1.51
_exptl_absorpt_coefficient_mu 0.686
_exptl_absorpt_correction_T_max 0.8527
_exptl_absorpt_correction_T_min 0.8206
_exptl_absorpt_correction_type multi-scan
_exptl_absorpt_process_details sadabs
_exptl_crystal_density_diffrn 1.386
_exptl_crystal_density_method 'not measured'
_exptl_crystal_F_000 2020
_exptl_crystal_size_max 0.30
_exptl_crystal_size_mid 0.27
_exptl_crystal_size_min 0.24
_refine_diff_density_max 1.746
_refine_diff_density_min -0.719
_refine_diff_density_rms 0.199
_refine_ls_extinction_method none
_refine_ls_goodness_of_fit_ref 1.153
_refine_ls_hydrogen_treatment constr
_refine_ls_matrix_type full
_refine_ls_number_parameters 597
_refine_ls_number_reflns 8350
_refine_ls_number_restraints 0
_refine_ls_restrained_S_all 1.153
_refine_ls_R_factor_all 0.1828
_refine_ls_R_factor_gt 0.0890
_refine_ls_shift/su_max 0.002
_refine_ls_shift/su_mean 0.000
_refine_ls_structure_factor_coef Fsqd
_refine_ls_weighting_details 'calc w=1/[\s^2^(Fo^2^)+(0.1000P)^2^+0.0200P] where P=(Fo^2^+2Fc^2^)/3'
_refine_ls_weighting_scheme calc
_refine_ls_wR_factor_gt 0.2193
_refine_ls_wR_factor_ref 0.2808
_reflns_number_gt 3836
_reflns_number_total 8350
_reflns_threshold_expression >2sigma(I)
_cod_data_source_file c4dt00995a2.cif
_cod_data_source_block added_by_encifer
_cod_depositor_comments 'Adding full bibliography for 7030947--7030950.cif.'
_cod_original_cell_volume 4685.8(12)
_cod_original_sg_symbol_H-M P2(1)/c
_cod_database_code 7030950

loop_
_symmetry_equiv_pos_as_xyz
'x, y, z'
'-x, y+1/2, -z+1/2'
'-x, -y, -z'
'x, -y-1/2, z-1/2'

loop_
_atom_site_label
_atom_site_type_symbol
_atom_site_fract_x
_atom_site_fract_y
_atom_site_fract_z
_atom_site_U_iso_or_equiv
_atom_site_adp_type
_atom_site_occupancy
_atom_site_symmetry_multiplicity
_atom_site_calc_flag
_atom_site_refinement_flags
Ni1 Ni 0.0000 0.5000 1.0000 0.0300(4) Uani 1 2 d S
Ni2 Ni -0.01770(7) 0.74490(5) 0.21803(8) 0.0292(3) Uani 1 1 d .
C1 C 0.0850(6) 0.6256(4) 0.2421(6) 0.041(2) Uani 1 1 d .
H1 H 0.1014 0.6247 0.1827 0.049 Uiso 1 1 calc R
C2 C 0.1092(7) 0.5856(4) 0.3071(7) 0.046(3) Uani 1 1 d .
H2 H 0.1452 0.5531 0.3016 0.055 Uiso 1 1 calc R
C3 C 0.0243(6) 0.6524(4) 0.3608(6) 0.035(2) Uani 1 1 d .
H3 H -0.0086 0.6729 0.4005 0.042 Uiso 1 1 calc R
C4 C 0.0766(7) 0.5762(4) 0.4731(6) 0.039(2) Uani 1 1 d .
C5 C 0.1661(7) 0.5547(4) 0.5160(7) 0.044(3) Uani 1 1 d .
H5 H 0.2206 0.5548 0.4857 0.053 Uiso 1 1 calc R
C6 C 0.1735(6) 0.5335(4) 0.6036(7) 0.044(3) Uani 1 1 d .
H6 H 0.2337 0.5186 0.6328 0.053 Uiso 1 1 calc R
C7 C 0.0929(7) 0.5335(4) 0.6501(7) 0.036(2) Uani 1 1 d .
C8 C 0.0033(7) 0.5531(4) 0.6060(6) 0.037(2) Uani 1 1 d .
H8 H -0.0515 0.5520 0.6359 0.045 Uiso 1 1 calc R
C9 C -0.0054(6) 0.5746(4) 0.5164(6) 0.036(2) Uani 1 1 d .
H9 H -0.0662 0.5879 0.4858 0.043 Uiso 1 1 calc R
C10 C 0.1805(8) 0.4851(5) 0.7927(8) 0.069(4) Uani 1 1 d .
H10 H 0.2355 0.4718 0.7696 0.082 Uiso 1 1 calc R
C11 C 0.1629(8) 0.4793(5) 0.8809(7) 0.059(3) Uani 1 1 d .
H11 H 0.2056 0.4623 0.9293 0.070 Uiso 1 1 calc R
C12 C 0.0401(7) 0.5231(4) 0.8046(7) 0.039(2) Uani 1 1 d .
H12 H -0.0198 0.5421 0.7891 0.047 Uiso 1 1 calc R
C13 C 0.1570(7) 0.8288(5) 0.2411(9) 0.064(3) Uani 1 1 d .
H13 H 0.1159 0.8585 0.2506 0.077 Uiso 1 1 calc R
C14 C 0.2536(7) 0.8335(4) 0.2402(9) 0.066(4) Uani 1 1 d .
H14 H 0.2915 0.8661 0.2492 0.079 Uiso 1 1 calc R
C15 C 0.2068(6) 0.7479(4) 0.2173(7) 0.038(2) Uani 1 1 d .
H15 H 0.2084 0.7094 0.2075 0.046 Uiso 1 1 calc R
C16 C 0.3830(6) 0.7650(4) 0.2159(7) 0.038(2) Uani 1 1 d .
C17 C 0.4115(6) 0.7096(4) 0.2286(7) 0.048(3) Uani 1 1 d .
H17 H 0.3658 0.6829 0.2408 0.057 Uiso 1 1 calc R
C18 C 0.5070(6) 0.6935(4) 0.2232(7) 0.044(3) Uani 1 1 d .
H18 H 0.5256 0.6560 0.2314 0.053 Uiso 1 1 calc R
C19 C 0.5749(6) 0.7330(4) 0.2056(6) 0.037(2) Uani 1 1 d .
C20 C 0.5468(6) 0.7878(4) 0.1935(7) 0.044(3) Uani 1 1 d .
H20 H 0.5932 0.8144 0.1823 0.052 Uiso 1 1 calc R
C21 C 0.4515(6) 0.8046(4) 0.1975(7) 0.042(2) Uani 1 1 d .
H21 H 0.4332 0.8420 0.1879 0.051 Uiso 1 1 calc R
C22 C 0.7048(6) 0.6627(4) 0.1793(7) 0.046(3) Uani 1 1 d .
H22 H 0.6650 0.6311 0.1657 0.056 Uiso 1 1 calc R
C23 C 0.8048(7) 0.6659(4) 0.1826(7) 0.050(3) Uani 1 1 d .
H23 H 0.8451 0.6364 0.1703 0.060 Uiso 1 1 calc R
C24 C 0.7573(6) 0.7488(4) 0.2161(6) 0.040(2) Uani 1 1 d .
H24 H 0.7571 0.7867 0.2312 0.048 Uiso 1 1 calc R
C25 C 0.2945(6) 0.7006(4) 0.4572(7) 0.046(3) Uani 1 1 d .
H25 H 0.2719 0.6638 0.4491 0.055 Uiso 1 1 calc R
C26 C 0.3926(6) 0.7124(4) 0.4527(7) 0.042(3) Uani 1 1 d .
H26 H 0.4353 0.6835 0.4426 0.050 Uiso 1 1 calc R
C27 C 0.4280(6) 0.7674(4) 0.4633(6) 0.032(2) Uani 1 1 d .
C28 C 0.3615(6) 0.8073(4) 0.4810(6) 0.038(2) Uani 1 1 d .
H28 H 0.3837 0.8441 0.4893 0.046 Uiso 1 1 calc R
C29 C 0.2656(6) 0.7966(3) 0.4873(6) 0.032(2) Uani 1 1 d .
C30 C 0.2301(6) 0.7418(4) 0.4734(7) 0.042(2) Uani 1 1 d .
H30 H 0.1640 0.7335 0.4752 0.050 Uiso 1 1 calc R
C31 C 0.1948(7) 0.8422(4) 0.5057(7) 0.039(2) Uani 1 1 d .
C32 C 0.6058(6) 0.7398(4) 0.4615(6) 0.037(2) Uani 1 1 d .
H32 H 0.5900 0.7030 0.4741 0.045 Uiso 1 1 calc R
C33 C 0.7018(6) 0.7526(4) 0.4505(6) 0.030(2) Uani 1 1 d .
C34 C 0.7257(6) 0.8077(4) 0.4318(6) 0.032(2) Uani 1 1 d .
H34 H 0.7901 0.8164 0.4241 0.038 Uiso 1 1 calc R
C35 C 0.6557(6) 0.8492(4) 0.4246(6) 0.035(2) Uani 1 1 d .
C36 C 0.5585(6) 0.8357(4) 0.4354(7) 0.039(2) Uani 1 1 d .
H36 H 0.5108 0.8639 0.4299 0.046 Uiso 1 1 calc R
C37 C 0.5317(6) 0.7812(4) 0.4540(6) 0.032(2) Uani 1 1 d .
C38 C 0.7799(7) 0.7070(4) 0.4627(7) 0.042(2) Uani 1 1 d .
C39 C 0.6826(7) 0.9099(4) 0.4063(7) 0.044(3) Uani 1 1 d .
N1 N 0.0694(5) 0.6027(3) 0.3838(5) 0.0367(19) Uani 1 1 d .
N2 N 0.0322(5) 0.6683(3) 0.2760(5) 0.0337(18) Uani 1 1 d .
N3 N 0.1035(5) 0.5139(3) 0.7445(5) 0.0382(19) Uani 1 1 d .
N4 N 0.0727(5) 0.5021(3) 0.8878(5) 0.0384(19) Uani 1 1 d .
N5 N 0.1264(5) 0.7753(3) 0.2263(5) 0.0365(19) Uani 1 1 d .
N6 N 0.2862(5) 0.7808(3) 0.2237(5) 0.0374(19) Uani 1 1 d .
N7 N 0.8374(5) 0.7194(3) 0.2070(5) 0.0346(18) Uani 1 1 d .
N8 N 0.6753(5) 0.7152(3) 0.1999(5) 0.0379(19) Uani 1 1 d .
O1 O -0.0221(4) 0.7117(3) 0.0855(4) 0.0446(17) Uani 1 1 d .
H1A H 0.0346 0.7072 0.0756 0.067 Uiso 1 1 calc R
O2 O -0.0671(5) 0.8218(2) 0.1553(4) 0.0416(16) Uani 1 1 d .
H2A H -0.0861 0.8422 0.1940 0.062 Uiso 1 1 calc R
O3 O -0.0315(4) 0.7828(3) 0.3452(4) 0.0374(15) Uani 1 1 d .
H3A H 0.0202 0.7991 0.3663 0.056 Uiso 1 1 calc R
O4 O 0.1309(4) 0.5204(2) 1.0887(4) 0.0366(15) Uani 1 1 d .
H4A H 0.1676 0.4930 1.0956 0.055 Uiso 1 1 calc R
H4B H 0.1408 0.5369 1.0381 0.055 Uiso 1 1 d R
O5 O 0.0348(4) 0.4158(2) 1.0185(5) 0.0479(18) Uani 1 1 d .
H5A H 0.0117 0.4037 1.0630 0.072 Uiso 1 1 calc R
H5B H 0.0954 0.4170 1.0441 0.072 Uiso 1 1 d R
O6 O 0.1033(4) 0.8342(2) 0.4827(4) 0.0411(17) Uani 1 1 d .
O7 O 0.2300(5) 0.8853(3) 0.5440(6) 0.067(2) Uani 1 1 d .
O8 O 0.7566(5) 0.6577(3) 0.4746(7) 0.095(3) Uani 1 1 d .
O9 O 0.8702(4) 0.7219(3) 0.4618(4) 0.0403(16) Uani 1 1 d .
O10 O 0.7704(4) 0.9196(3) 0.3967(5) 0.0495(19) Uani 1 1 d .
O11 O 0.6178(5) 0.9454(3) 0.4031(7) 0.088(3) Uani 1 1 d .
O1W O 0.6156(6) 0.0564(3) 0.3542(8) 0.112(4) Uani 1 1 d .
O2W O 0.3972(16) 0.5668(8) 0.3483(19) 0.340(13) Uani 1 1 d .
O3W O 0.6115(12) 0.5802(6) 0.4274(16) 0.288(11) Uani 1 1 d .
O4W O 0.8092(6) 0.8993(4) 0.2228(7) 0.103(3) Uani 1 1 d .
O5W O 0.4289(10) 0.9464(5) 0.2786(18) 0.324(14) Uani 1 1 d .
O6W O 0.5776(6) 0.9525(4) 0.6012(9) 0.133(4) Uani 1 1 d .
H1B H -0.0540 0.7249 0.0377 0.199 Uiso 1 1 d R
H2B H -0.0718 0.8437 0.1041 0.199 Uiso 1 1 d R
H3B H -0.0559 0.8205 0.3086 0.199 Uiso 1 1 d R

loop_
_atom_site_aniso_label
_atom_site_aniso_U_11
_atom_site_aniso_U_22
_atom_site_aniso_U_33
_atom_site_aniso_U_23
_atom_site_aniso_U_13
_atom_site_aniso_U_12
Ni1 0.0286(9) 0.0300(9) 0.0324(10) 0.0037(7) 0.0078(8) 0.0003(7)
Ni2 0.0206(6) 0.0406(7) 0.0274(7) 0.0015(5) 0.0065(5) 0.0016(5)
C1 0.049(6) 0.051(7) 0.027(6) 0.003(5) 0.018(5) 0.014(5)
C2 0.063(7) 0.039(6) 0.042(6) -0.010(5) 0.026(6) 0.006(5)
C3 0.030(5) 0.047(6) 0.028(6) -0.002(5) 0.003(4) 0.003(4)
C4 0.064(7) 0.027(5) 0.027(5) 0.004(4) 0.013(5) 0.004(5)
C5 0.051(6) 0.053(7) 0.034(6) 0.009(5) 0.021(5) 0.004(5)
C6 0.032(5) 0.052(7) 0.049(7) 0.023(5) 0.009(5) 0.012(4)
C7 0.040(6) 0.032(5) 0.038(6) 0.010(4) 0.010(5) -0.002(4)
C8 0.036(5) 0.042(6) 0.037(6) 0.003(5) 0.015(5) -0.001(4)
C9 0.038(5) 0.037(6) 0.037(6) 0.004(4) 0.018(5) 0.004(4)
C10 0.064(8) 0.098(9) 0.052(8) 0.034(7) 0.034(6) 0.046(7)
C11 0.061(7) 0.078(8) 0.040(7) 0.025(6) 0.017(6) 0.037(6)
C12 0.038(5) 0.038(5) 0.045(7) 0.004(5) 0.018(5) 0.003(4)
C13 0.032(6) 0.054(7) 0.105(11) 0.018(7) 0.008(6) 0.005(5)
C14 0.030(6) 0.046(7) 0.123(11) 0.009(7) 0.020(7) -0.001(5)
C15 0.020(5) 0.049(6) 0.046(6) -0.006(5) 0.009(4) -0.003(4)
C16 0.023(5) 0.051(6) 0.040(6) -0.003(5) 0.009(4) -0.005(4)
C17 0.025(5) 0.059(7) 0.060(7) 0.004(6) 0.008(5) -0.011(5)
C18 0.035(6) 0.044(6) 0.055(7) 0.005(5) 0.011(5) 0.004(4)
C19 0.020(5) 0.060(7) 0.032(6) -0.007(5) 0.004(4) -0.004(4)
C20 0.034(5) 0.051(7) 0.051(7) 0.000(5) 0.021(5) -0.010(5)
C21 0.025(5) 0.046(6) 0.058(7) -0.008(5) 0.014(5) -0.004(4)
C22 0.032(5) 0.041(6) 0.064(8) -0.008(5) 0.001(5) -0.008(5)
C23 0.047(6) 0.048(7) 0.060(7) -0.010(5) 0.021(6) 0.000(5)
C24 0.023(5) 0.054(6) 0.044(6) 0.000(5) 0.009(4) -0.015(5)
C25 0.032(5) 0.047(6) 0.059(7) -0.003(5) 0.012(5) -0.008(5)
C26 0.029(5) 0.036(6) 0.062(7) -0.008(5) 0.011(5) 0.005(4)
C27 0.025(5) 0.037(6) 0.036(6) -0.001(4) 0.008(4) -0.003(4)
C28 0.032(5) 0.042(6) 0.040(6) -0.008(5) 0.009(5) -0.006(4)
C29 0.024(5) 0.034(5) 0.036(6) 0.001(4) 0.004(4) 0.000(4)
C30 0.021(5) 0.049(6) 0.057(7) -0.015(5) 0.011(5) 0.002(4)
C31 0.038(6) 0.035(6) 0.047(6) -0.006(5) 0.010(5) -0.008(5)
C32 0.030(5) 0.045(6) 0.039(6) -0.001(5) 0.014(5) -0.001(4)
C33 0.031(5) 0.034(5) 0.024(5) -0.006(4) 0.000(4) 0.004(4)
C34 0.020(4) 0.044(6) 0.031(5) -0.004(4) 0.003(4) 0.000(4)
C35 0.033(5) 0.039(6) 0.031(6) -0.001(4) 0.004(4) -0.001(4)
C36 0.032(5) 0.032(6) 0.055(7) 0.004(5) 0.017(5) 0.001(4)
C37 0.026(5) 0.040(6) 0.029(5) -0.007(4) 0.002(4) -0.007(4)
C38 0.028(5) 0.049(7) 0.046(7) 0.000(5) -0.001(5) 0.012(5)
C39 0.041(6) 0.036(6) 0.054(7) 0.002(5) 0.005(5) -0.003(5)
N1 0.039(4) 0.035(5) 0.036(5) 0.004(4) 0.003(4) 0.008(4)
N2 0.026(4) 0.044(5) 0.031(5) -0.004(4) 0.005(4) 0.000(3)
N3 0.045(5) 0.036(5) 0.036(5) 0.008(4) 0.014(4) 0.009(4)
N4 0.035(4) 0.042(5) 0.040(5) 0.010(4) 0.011(4) 0.005(4)
N5 0.023(4) 0.043(5) 0.044(5) 0.004(4) 0.010(4) 0.001(3)
N6 0.023(4) 0.054(5) 0.037(5) 0.006(4) 0.010(4) -0.007(4)
N7 0.024(4) 0.042(5) 0.039(5) 0.001(4) 0.007(4) -0.002(3)
N8 0.024(4) 0.053(5) 0.035(5) -0.003(4) 0.001(4) -0.004(4)
O1 0.044(4) 0.062(4) 0.030(4) 0.003(3) 0.009(3) 0.017(3)
O2 0.045(4) 0.043(4) 0.037(4) 0.004(3) 0.007(3) 0.002(3)
O3 0.033(4) 0.046(4) 0.032(4) -0.007(3) 0.003(3) -0.006(3)
O4 0.030(3) 0.040(4) 0.038(4) 0.008(3) 0.004(3) 0.007(3)
O5 0.036(4) 0.037(4) 0.066(5) 0.011(3) -0.003(3) 0.005(3)
O6 0.025(3) 0.047(4) 0.054(5) -0.011(3) 0.013(3) -0.005(3)
O7 0.037(4) 0.051(5) 0.111(7) -0.041(5) 0.005(4) -0.004(3)
O8 0.049(5) 0.054(5) 0.190(11) 0.033(6) 0.044(6) 0.013(4)
O9 0.023(3) 0.055(4) 0.042(4) -0.007(3) 0.004(3) 0.006(3)
O10 0.021(3) 0.044(4) 0.083(6) 0.004(4) 0.008(4) -0.007(3)
O11 0.050(5) 0.042(5) 0.179(10) 0.014(5) 0.045(6) 0.009(4)
O1W 0.067(6) 0.072(6) 0.181(11) 0.002(6) -0.023(6) -0.009(5)
O2W 0.32(3) 0.24(2) 0.48(4) 0.02(2) 0.13(3) 0.091(19)
O3W 0.203(17) 0.152(14) 0.48(3) 0.066(17) -0.033(18) -0.064(12)
O4W 0.101(7) 0.107(7) 0.114(8) -0.008(6) 0.055(6) 0.033(5)
O5W 0.132(11) 0.108(11) 0.65(4) -0.044(16) -0.164(17) -0.002(9)
O6W 0.071(6) 0.121(9) 0.197(13) -0.010(8) -0.001(7) 0.020(6)

loop_
_atom_type_symbol
_atom_type_description
_atom_type_scat_dispersion_real
_atom_type_scat_dispersion_imag
_atom_type_scat_source
C C 0.0033 0.0016 'International Tables Vol C Tables 4.2.6.8 and 6.1.1.4'
H H 0.0000 0.0000 'International Tables Vol C Tables 4.2.6.8 and 6.1.1.4'
N N 0.0061 0.0033 'International Tables Vol C Tables 4.2.6.8 and 6.1.1.4'
O O 0.0106 0.0060 'International Tables Vol C Tables 4.2.6.8 and 6.1.1.4'
Ni Ni 0.3393 1.1124 'International Tables Vol C Tables 4.2.6.8 and 6.1.1.4'

loop_
_geom_angle_atom_site_label_1
_geom_angle_atom_site_label_2
_geom_angle_atom_site_label_3
_geom_angle
_geom_angle_site_symmetry_1
_geom_angle_site_symmetry_3
N4 Ni1 N4 179.997(2) . 3_567
N4 Ni1 O5 89.8(3) . .
N4 Ni1 O5 90.2(3) 3_567 .
N4 Ni1 O5 90.2(3) . 3_567
N4 Ni1 O5 89.8(3) 3_567 3_567
O5 Ni1 O5 179.999(2) . 3_567
N4 Ni1 O4 90.4(3) . .
N4 Ni1 O4 89.6(3) 3_567 .
O5 Ni1 O4 89.5(2) . .
O5 Ni1 O4 90.5(2) 3_567 .
N4 Ni1 O4 89.6(3) . 3_567
N4 Ni1 O4 90.4(3) 3_567 3_567
O5 Ni1 O4 90.5(2) . 3_567
O5 Ni1 O4 89.5(2) 3_567 3_567
O4 Ni1 O4 179.999(1) . 3_567
N7 Ni2 O1 86.5(3) 1_455 .
N7 Ni2 N2 91.0(3) 1_455 .
O1 Ni2 N2 90.0(3) . .
N7 Ni2 N5 176.7(3) 1_455 .
O1 Ni2 N5 93.7(3) . .
N2 Ni2 N5 92.2(3) . .
N7 Ni2 O3 88.1(3) 1_455 .
O1 Ni2 O3 172.5(2) . .
N2 Ni2 O3 95.3(3) . .
N5 Ni2 O3 91.4(3) . .
N7 Ni2 O2 89.4(3) 1_455 .
O1 Ni2 O2 88.3(2) . .
N2 Ni2 O2 178.2(3) . .
N5 Ni2 O2 87.4(3) . .
O3 Ni2 O2 86.5(2) . .
C2 C1 N2 110.4(8) . .
C2 C1 H1 124.8 . .
N2 C1 H1 124.8 . .
C1 C2 N1 106.1(8) . .
C1 C2 H2 127.0 . .
N1 C2 H2 127.0 . .
N2 C3 N1 112.3(8) . .
N2 C3 H3 123.9 . .
N1 C3 H3 123.9 . .
C9 C4 C5 120.9(8) . .
C9 C4 N1 119.4(9) . .
C5 C4 N1 119.7(8) . .
C6 C5 C4 119.0(9) . .
C6 C5 H5 120.5 . .
C4 C5 H5 120.5 . .
C5 C6 C7 121.2(9) . .
C5 C6 H6 119.4 . .
C7 C6 H6 119.4 . .
C8 C7 C6 119.6(9) . .
C8 C7 N3 119.9(8) . .
C6 C7 N3 120.5(8) . .
C7 C8 C9 119.7(8) . .
C7 C8 H8 120.1 . .
C9 C8 H8 120.1 . .
C4 C9 C8 119.5(9) . .
C4 C9 H9 120.2 . .
C8 C9 H9 120.2 . .
N3 C10 C11 107.3(9) . .
N3 C10 H10 126.4 . .
C11 C10 H10 126.4 . .
C10 C11 N4 109.7(9) . .
C10 C11 H11 125.2 . .
N4 C11 H11 125.2 . .
N4 C12 N3 112.4(8) . .
N4 C12 H12 123.8 . .
N3 C12 H12 123.8 . .
C14 C13 N5 111.2(9) . .
C14 C13 H13 124.4 . .
N5 C13 H13 124.4 . .
C13 C14 N6 106.1(9) . .
C13 C14 H14 126.9 . .
N6 C14 H14 126.9 . .
N5 C15 N6 113.0(8) . .
N5 C15 H15 123.5 . .
N6 C15 H15 123.5 . .
C17 C16 C21 119.4(8) . .
C17 C16 N6 119.7(8) . .
C21 C16 N6 120.9(9) . .
C18 C17 C16 120.5(8) . .
C18 C17 H17 119.7 . .
C16 C17 H17 119.7 . .
C17 C18 C19 119.8(9) . .
C17 C18 H18 120.1 . .
C19 C18 H18 120.1 . .
C20 C19 C18 119.7(8) . .
C20 C19 N8 121.3(8) . .
C18 C19 N8 119.0(9) . .
C19 C20 C21 121.4(8) . .
C19 C20 H20 119.3 . .
C21 C20 H20 119.3 . .
C20 C21 C16 119.2(9) . .
C20 C21 H21 120.4 . .
C16 C21 H21 120.4 . .
C23 C22 N8 105.8(8) . .
C23 C22 H22 127.1 . .
N8 C22 H22 127.1 . .
C22 C23 N7 110.0(8) . .
C22 C23 H23 125.0 . .
N7 C23 H23 125.0 . .
N7 C24 N8 110.0(8) . .
N7 C24 H24 125.0 . .
N8 C24 H24 125.0 . .
C30 C25 C26 121.4(9) . .
C30 C25 H25 119.3 . .
C26 C25 H25 119.3 . .
C25 C26 C27 120.4(8) . .
C25 C26 H26 119.8 . .
C27 C26 H26 119.8 . .
C28 C27 C26 116.3(8) . .
C28 C27 C37 122.6(8) . .
C26 C27 C37 121.1(8) . .
C29 C28 C27 124.3(8) . .
C29 C28 H28 117.8 . .
C27 C28 H28 117.8 . .
C28 C29 C30 118.9(8) . .
C28 C29 C31 122.3(8) . .
C30 C29 C31 118.7(7) . .
C25 C30 C29 118.6(8) . .
C25 C30 H30 120.7 . .
C29 C30 H30 120.7 . .
O7 C31 O6 123.0(9) . .
O7 C31 C29 118.0(8) . .
O6 C31 C29 119.0(8) . .
C33 C32 C37 121.6(8) . .
C33 C32 H32 119.2 . .
C37 C32 H32 119.2 . .
C32 C33 C34 119.3(8) . .
C32 C33 C38 119.5(8) . .
C34 C33 C38 121.1(8) . .
C35 C34 C33 120.9(8) . .
C35 C34 H34 119.6 . .
C33 C34 H34 119.6 . .
C34 C35 C36 119.3(8) . .
C34 C35 C39 120.9(8) . .
C36 C35 C39 119.8(8) . .
C37 C36 C35 121.5(8) . .
C37 C36 H36 119.3 . .
C35 C36 H36 119.3 . .
C36 C37 C32 117.4(8) . .
C36 C37 C27 120.8(8) . .
C32 C37 C27 121.8(8) . .
O8 C38 O9 122.3(8) . .
O8 C38 C33 120.3(8) . .
O9 C38 C33 117.4(9) . .
O11 C39 O10 124.9(9) . .
O11 C39 C35 117.9(8) . .
O10 C39 C35 117.2(8) . .
C3 N1 C2 106.4(8) . .
C3 N1 C4 124.7(8) . .
C2 N1 C4 128.8(8) . .
C3 N2 C1 104.8(7) . .
C3 N2 Ni2 124.2(6) . .
C1 N2 Ni2 130.9(6) . .
C10 N3 C12 106.0(8) . .
C10 N3 C7 127.4(8) . .
C12 N3 C7 126.6(8) . .
C12 N4 C11 104.6(8) . .
C12 N4 Ni1 127.4(6) . .
C11 N4 Ni1 127.8(6) . .
C15 N5 C13 104.2(8) . .
C15 N5 Ni2 128.7(6) . .
C13 N5 Ni2 127.1(6) . .
C15 N6 C14 105.5(7) . .
C15 N6 C16 127.5(8) . .
C14 N6 C16 127.0(8) . .
C24 N7 C23 106.1(7) . .
C24 N7 Ni2 129.7(6) . 1_655
C23 N7 Ni2 124.1(6) . 1_655
C22 N8 C24 108.1(7) . .
C22 N8 C19 126.8(7) . .
C24 N8 C19 125.2(8) . .
Ni2 O1 H1A 109.5 . .
Ni2 O1 H1B 124.9 . .
H1A O1 H1B 106.5 . .
Ni2 O2 H2A 109.5 . .
Ni2 O2 H2B 146.4 . .
H2A O2 H2B 103.8 . .
Ni2 O3 H3A 109.5 . .
Ni2 O3 H3B 89.3 . .
H3A O3 H3B 88.1 . .
Ni1 O4 H4A 109.5 . .
Ni1 O4 H4B 79.6 . .
H4A O4 H4B 106.6 . .
Ni1 O5 H5A 109.5 . .
Ni1 O5 H5B 102.2 . .
H5A O5 H5B 98.2 . .

loop_
_geom_bond_atom_site_label_1
_geom_bond_atom_site_label_2
_geom_bond_distance
_geom_bond_site_symmetry_2
Ni1 N4 2.053(7) .
Ni1 N4 2.053(7) 3_567
Ni1 O5 2.069(6) .
Ni1 O5 2.069(6) 3_567
Ni1 O4 2.082(5) .
Ni1 O4 2.082(5) 3_567
Ni2 N7 2.054(7) 1_455
Ni2 O1 2.079(6) .
Ni2 N2 2.079(7) .
Ni2 N5 2.084(7) .
Ni2 O3 2.100(6) .
Ni2 O2 2.109(6) .
C1 C2 1.345(12) .
C1 N2 1.387(10) .
C1 H1 0.9300 .
C2 N1 1.385(11) .
C2 H2 0.9300 .
C3 N2 1.315(10) .
C3 N1 1.350(10) .
C3 H3 0.9300 .
C4 C9 1.377(11) .
C4 C5 1.376(12) .
C4 N1 1.436(11) .
C5 C6 1.360(12) .
C5 H5 0.9300 .
C6 C7 1.389(12) .
C6 H6 0.9300 .
C7 C8 1.366(12) .
C7 N3 1.437(11) .
C8 C9 1.390(12) .
C8 H8 0.9300 .
C9 H9 0.9300 .
C10 N3 1.350(11) .
C10 C11 1.355(13) .
C10 H10 0.9300 .
C11 N4 1.368(11) .
C11 H11 0.9300 .
C12 N4 1.317(11) .
C12 N3 1.352(11) .
C12 H12 0.9300 .
C13 C14 1.329(12) .
C13 N5 1.348(12) .
C13 H13 0.9300 .
C14 N6 1.368(12) .
C14 H14 0.9300 .
C15 N5 1.304(10) .
C15 N6 1.331(10) .
C15 H15 0.9300 .
C16 C17 1.382(12) .
C16 C21 1.388(11) .
C16 N6 1.400(10) .
C17 C18 1.377(12) .
C17 H17 0.9300 .
C18 C19 1.378(12) .
C18 H18 0.9300 .
C19 C20 1.365(12) .
C19 N8 1.453(10) .
C20 C21 1.374(12) .
C20 H20 0.9300 .
C21 H21 0.9300 .
C22 C23 1.362(12) .
C22 N8 1.366(11) .
C22 H22 0.9300 .
C23 N7 1.376(11) .
C23 H23 0.9300 .
C24 N7 1.326(11) .
C24 N8 1.366(10) .
C24 H24 0.9300 .
C25 C30 1.366(12) .
C25 C26 1.384(12) .
C25 H25 0.9300 .
C26 C27 1.397(11) .
C26 H26 0.9300 .
C27 C28 1.371(11) .
C27 C37 1.485(11) .
C28 C29 1.355(11) .
C28 H28 0.9300 .
C29 C30 1.398(11) .
C29 C31 1.509(12) .
C30 H30 0.9300 .
C31 O7 1.228(10) .
C31 O6 1.255(9) .
C32 C33 1.383(11) .
C32 C37 1.405(11) .
C32 H32 0.9300 .
C33 C34 1.390(11) .
C33 C38 1.515(12) .
C34 C35 1.369(11) .
C34 H34 0.9300 .
C35 C36 1.403(11) .
C35 C39 1.528(12) .
C36 C37 1.391(11) .
C36 H36 0.9300 .
C38 O8 1.238(11) .
C38 O9 1.287(10) .
C39 O11 1.220(11) .
C39 O10 1.255(10) .
N7 Ni2 2.054(7) 1_655
O1 H1A 0.8200 .
O1 H1B 0.8190 .
O2 H2A 0.8200 .
O2 H2B 0.9039 .
O3 H3A 0.8200 .
O3 H3B 1.0681 .
O4 H4A 0.8200 .
O4 H4B 0.8662 .
O5 H5A 0.8200 .
O5 H5B 0.8501 .

loop_
_geom_torsion_atom_site_label_1
_geom_torsion_atom_site_label_2
_geom_torsion_atom_site_label_3
_geom_torsion_atom_site_label_4
_geom_torsion
_geom_torsion_site_symmetry_1
_geom_torsion_site_symmetry_4
N2 C1 C2 N1 1.0(11) . .
C9 C4 C5 C6 -2.1(15) . .
N1 C4 C5 C6 175.2(8) . .
C4 C5 C6 C7 -0.5(15) . .
C5 C6 C7 C8 2.7(15) . .
C5 C6 C7 N3 -176.3(9) . .
C6 C7 C8 C9 -2.3(14) . .
N3 C7 C8 C9 176.7(8) . .
C5 C4 C9 C8 2.5(14) . .
N1 C4 C9 C8 -174.8(8) . .
C7 C8 C9 C4 -0.3(13) . .
N3 C10 C11 N4 2.6(14) . .
N5 C13 C14 N6 0.4(14) . .
C21 C16 C17 C18 0.1(15) . .
N6 C16 C17 C18 -178.6(9) . .
C16 C17 C18 C19 0.4(16) . .
C17 C18 C19 C20 -0.2(15) . .
C17 C18 C19 N8 -179.8(9) . .
C18 C19 C20 C21 -0.6(15) . .
N8 C19 C20 C21 179.0(9) . .
C19 C20 C21 C16 1.2(15) . .
C17 C16 C21 C20 -0.9(15) . .
N6 C16 C21 C20 177.8(9) . .
N8 C22 C23 N7 1.3(12) . .
C30 C25 C26 C27 -1.0(16) . .
C25 C26 C27 C28 2.1(14) . .
C25 C26 C27 C37 -176.9(9) . .
C26 C27 C28 C29 -1.0(15) . .
C37 C27 C28 C29 178.0(9) . .
C27 C28 C29 C30 -1.1(15) . .
C27 C28 C29 C31 -179.2(9) . .
C26 C25 C30 C29 -1.2(16) . .
C28 C29 C30 C25 2.2(15) . .
C31 C29 C30 C25 -179.6(9) . .
C28 C29 C31 O7 -22.9(14) . .
C30 C29 C31 O7 159.0(9) . .
C28 C29 C31 O6 158.0(9) . .
C30 C29 C31 O6 -20.0(13) . .
C37 C32 C33 C34 0.1(14) . .
C37 C32 C33 C38 177.9(8) . .
C32 C33 C34 C35 0.3(13) . .
C38 C33 C34 C35 -177.4(8) . .
C33 C34 C35 C36 -0.6(13) . .
C33 C34 C35 C39 178.5(8) . .
C34 C35 C36 C37 0.5(14) . .
C39 C35 C36 C37 -178.7(8) . .
C35 C36 C37 C32 -0.1(14) . .
C35 C36 C37 C27 -178.8(9) . .
C33 C32 C37 C36 -0.2(13) . .
C33 C32 C37 C27 178.4(8) . .
C28 C27 C37 C36 -19.3(14) . .
C26 C27 C37 C36 159.7(9) . .
C28 C27 C37 C32 162.1(9) . .
C26 C27 C37 C32 -18.9(14) . .
C32 C33 C38 O8 5.9(15) . .
C34 C33 C38 O8 -176.4(10) . .
C32 C33 C38 O9 -172.7(8) . .
C34 C33 C38 O9 5.1(13) . .
C34 C35 C39 O11 -178.0(10) . .
C36 C35 C39 O11 1.1(15) . .
C34 C35 C39 O10 1.2(14) . .
C36 C35 C39 O10 -179.6(9) . .
N2 C3 N1 C2 -0.1(10) . .
N2 C3 N1 C4 177.2(8) . .
C1 C2 N1 C3 -0.6(10) . .
C1 C2 N1 C4 -177.7(9) . .
C9 C4 N1 C3 43.9(13) . .
C5 C4 N1 C3 -133.4(9) . .
C9 C4 N1 C2 -139.4(9) . .
C5 C4 N1 C2 43.2(13) . .
N1 C3 N2 C1 0.7(10) . .
N1 C3 N2 Ni2 -175.2(5) . .
C2 C1 N2 C3 -1.1(10) . .
C2 C1 N2 Ni2 174.4(6) . .
N7 Ni2 N2 C3 -72.1(7) 1_455 .
O1 Ni2 N2 C3 -158.6(7) . .
N5 Ni2 N2 C3 107.7(7) . .
O3 Ni2 N2 C3 16.1(7) . .
O2 Ni2 N2 C3 -176(100) . .
N7 Ni2 N2 C1 113.1(8) 1_455 .
O1 Ni2 N2 C1 26.7(8) . .
N5 Ni2 N2 C1 -67.0(8) . .
O3 Ni2 N2 C1 -158.7(7) . .
O2 Ni2 N2 C1 9(9) . .
C11 C10 N3 C12 -1.8(13) . .
C11 C10 N3 C7 175.3(9) . .
N4 C12 N3 C10 0.4(11) . .
N4 C12 N3 C7 -176.7(8) . .
C8 C7 N3 C10 168.2(10) . .
C6 C7 N3 C10 -12.8(15) . .
C8 C7 N3 C12 -15.3(13) . .
C6 C7 N3 C12 163.7(9) . .
N3 C12 N4 C11 1.2(11) . .
N3 C12 N4 Ni1 -175.3(6) . .
C10 C11 N4 C12 -2.3(13) . .
C10 C11 N4 Ni1 174.1(8) . .
N4 Ni1 N4 C12 -36(5) 3_567 .
O5 Ni1 N4 C12 131.3(8) . .
O5 Ni1 N4 C12 -48.7(8) 3_567 .
O4 Ni1 N4 C12 -139.2(8) . .
O4 Ni1 N4 C12 40.8(8) 3_567 .
N4 Ni1 N4 C11 149(5) 3_567 .
O5 Ni1 N4 C11 -44.3(9) . .
O5 Ni1 N4 C11 135.7(9) 3_567 .
O4 Ni1 N4 C11 45.2(9) . .
O4 Ni1 N4 C11 -134.8(9) 3_567 .
N6 C15 N5 C13 -1.2(12) . .
N6 C15 N5 Ni2 177.9(6) . .
C14 C13 N5 C15 0.5(13) . .
C14 C13 N5 Ni2 -178.6(8) . .
N7 Ni2 N5 C15 -150(5) 1_455 .
O1 Ni2 N5 C15 -56.3(8) . .
N2 Ni2 N5 C15 33.8(9) . .
O3 Ni2 N5 C15 129.1(8) . .
O2 Ni2 N5 C15 -144.5(8) . .
N7 Ni2 N5 C13 29(6) 1_455 .
O1 Ni2 N5 C13 122.6(9) . .
N2 Ni2 N5 C13 -147.3(9) . .
O3 Ni2 N5 C13 -52.0(9) . .
O2 Ni2 N5 C13 34.4(9) . .
N5 C15 N6 C14 1.4(12) . .
N5 C15 N6 C16 -179.0(9) . .
C13 C14 N6 C15 -1.1(12) . .
C13 C14 N6 C16 179.4(10) . .
C17 C16 N6 C15 -19.9(15) . .
C21 C16 N6 C15 161.4(9) . .
C17 C16 N6 C14 159.5(10) . .
C21 C16 N6 C14 -19.2(16) . .
N8 C24 N7 C23 1.2(11) . .
N8 C24 N7 Ni2 178.0(6) . 1_655
C22 C23 N7 C24 -1.6(11) . .
C22 C23 N7 Ni2 -178.6(7) . 1_655
C23 C22 N8 C24 -0.5(11) . .
C23 C22 N8 C19 -179.6(9) . .
N7 C24 N8 C22 -0.4(11) . .
N7 C24 N8 C19 178.7(8) . .
C20 C19 N8 C22 -156.1(10) . .
C18 C19 N8 C22 23.5(14) . .
C20 C19 N8 C24 25.0(14) . .
C18 C19 N8 C24 -155.4(9) . .
